data_4001562
loop_
_publ_author_name
'Nag, Abanti'
'Schmidt, Peter J.'
'Schnick, Wolfgang'

_publ_section_title
;
 Synthesis and Characterization of Tb[N(CN)2]3&#x00B7;2H2O and
 Eu[N(CN)2]3&#x00B7;2H2O:&#x00A0; Two New Luminescent Rare-Earth
 Dicyanamides
;
_journal_issue 24
_journal_name_full 'Chemistry of Materials'
_journal_page_first 5738
_journal_paper_doi 10.1021/cm0607029
_journal_volume 18
_journal_year 2006
_chemical_formula_moiety 'C6 H4 Eu N9 O2'
_chemical_formula_structural 'C6 H4 Eu N9 O2'
_chemical_formula_sum 'C6 H4 Eu N9 O2'
_chemical_formula_weight 386.15
_chemical_name_common 'Europium Dicyanamide Dihydrate'
_chemical_name_systematic 'Europium Dicyanamide Dihydrate'
_space_group_IT_number 14
_symmetry_cell_setting monoclinic
_symmetry_Int_Tables_number 14
_symmetry_space_group_name_Hall '-P 2yn'
_symmetry_space_group_name_H-M 'P 1 21/n 1'
_audit_creation_method 'from EXP file using GSAS2CIF'
_cell_angle_alpha 90.0
_cell_angle_beta 93.998(4)
_cell_angle_gamma 90.0
_cell_formula_units_Z 4
_cell_length_a 7.4780(4)
_cell_length_b 11.5429(5)
_cell_length_c 13.9756(7)
_cell_measurement_temperature 293
_cell_volume 1203.41(10)
_computing_structure_refinement GSAS
_diffrn_ambient_temperature 293
_diffrn_detector_type 'LINEAR PSD'
_diffrn_measurement_device_type 'Debye Scherrer'
_diffrn_radiation_polarisn_ratio 0.97
_diffrn_radiation_probe x-ray
_diffrn_radiation_type MoK\a1
_diffrn_radiation_wavelength 0.7093
_diffrn_source 'sealed X-ray tube'
_diffrn_source_type 'STOE STADIP'
_exptl_absorpt_process_details
;   GSAS Absorption/surface roughness correction: function number 0
 Debye-Scherrer absorption correction
Term (= MU.r/wave) =     0.69464E-05
Correction is not refined
;
_exptl_crystal_density_diffrn 2.131
_exptl_crystal_density_method 'not measured'
_pd_calc_method 'Rietveld Refinement'
_pd_char_colour white
_pd_char_particle_morphology undefined
_pd_meas_2theta_fixed 50
_pd_meas_scan_method step
_pd_phase_name Eudca
_pd_prep_temperature 403
_pd_proc_info_datetime 2005-11-04T17:35:40
_pd_proc_ls_background_function
;   GSAS Background function number 1 with 14 terms.
  Shifted Chebyshev function of 1st kind
      1:   -9.25974     2:   -1.17674     3:    13.0565     4:   -21.1977    
      5:    6.58513     6:    4.29824     7:   -15.1983     8:    9.03623    
      9:    6.63183    10:   -10.0840    11:    6.07448    12:   -4.09562    
     13:    4.98389    14:   -8.98030    
;
_pd_proc_ls_prof_R_factor 0.0368
_pd_proc_ls_prof_wR_expected 0.0415
_pd_proc_ls_prof_wR_factor 0.0467
_refine_ls_goodness_of_fit_all 1.13
_refine_ls_hydrogen_treatment refxyz
_refine_ls_matrix_type full
_refine_ls_number_parameters 30
_refine_ls_number_restraints 0
_refine_ls_R_Fsqd_factor 0.08029
_refine_ls_shift/su_max 0.01
_refine_ls_shift/su_mean 0.01
_cod_data_source_file cm0607029si20060323_083659.cif
_cod_data_source_block EuC6N9H4O2
_cod_depositor_comments
;
The following automatic conversions were performed:

'_geom_bond_publ_flag' value 'N' changed to 'n' according to
/home/saulius/struct/CIF-dictionaries/cif_core.dic dictionary named
'cif_core.dic' version 2.4.1 from 2010-06-29 (48
times).

'_geom_angle_publ_flag' value 'N' changed to 'n' according
to /home/saulius/struct/CIF-dictionaries/cif_core.dic dictionary
named 'cif_core.dic' version 2.4.1 from 2010-06-29 (45 times).

Automatic conversion script
Id: cif_fix_values 1715 2011-07-08 13:25:40Z adriana 
;
_cod_original_sg_symbol_H-M 'P 21/n'
_cod_database_code 4001562

loop_
_symmetry_equiv_pos_site_id
_symmetry_equiv_pos_as_xyz
1 +x,+y,+z
2 -x+1/2,+y+1/2,-z+1/2
-1 -x,-y,-z
-2 +x+1/2,-y+1/2,+z+1/2

loop_
_atom_site_type_symbol
_atom_site_label
_atom_site_fract_x
_atom_site_fract_y
_atom_site_fract_z
_atom_site_occupancy
_atom_site_thermal_displace_type
_atom_site_U_iso_or_equiv
_atom_site_symmetry_multiplicity
EU Eu 0.056(17) 0.24934(14) 0.93082(8) 1.0 Uiso 0.02412 4
C C1 0.06191(5) 0.34647(3) 0.6859(2) 1.0 Uiso 0.033 4
C C2 0.18651(4) 0.37086(3) 0.55358(2) 1.0 Uiso 0.033 4
C C4 0.0289(5) 0.3613(3) 1.1745(2) 1.0 Uiso 0.033 4
C C3 -0.0572(4) 0.32383(3) 1.3357(2) 1.0 Uiso 0.033 4
C C5 -0.017(4) 0.015(3) 0.7621(2) 1.0 Uiso 0.033 4
C C6 -0.18963(4) -0.07619(3) 0.64277(2) 1.0 Uiso 0.033 4
N N5 0.05(5) 0.38023(4) 1.26961(2) 1.0 Uiso 0.03509 4
N N4 0.37063(4) 0.22242(3) 0.8876(2) 1.0 Uiso 0.07585 4
N N6 0.02432(4) 0.34168(3) 1.10041(2) 1.0 Uiso 0.03468 4
N N2 0.05(4) 0.37011(3) 0.6(2) 1.0 Uiso 0.04236 4
N N1 0.0432(5) 0.32928(4) 0.75853(2) 1.0 Uiso 0.04204 4
N N3 -0.20002(4) 0.14381(3) 1.00852(2) 1.0 Uiso 0.03289 4
N N8 -0.035(4) -0.038(3) 0.6727(2) 1.0 Uiso 0.04454 4
N N7 0.0043(4) 0.07315(3) 0.82586(2) 1.0 Uiso 0.03705 4
N N9 -0.19762(4) 0.38933(3) 0.90374(2) 1.0 Uiso 0.04269 4
O O1 0.2295(4) 0.42555(2) 0.94209(2) 1.0 Uiso 0.04513 4
O O2 0.18335(3) 0.11365(2) 1.04311(2) 1.0 Uiso 0.07577 4
H H1 0.20082 0.48875 0.96287 1.0 Uiso 0.05 4
H H2 0.29446 0.43695 0.89675 1.0 Uiso 0.05 4
H H3 0.29305 0.09559 1.04217 1.0 Uiso 0.05 4
H H4 0.13771 0.05812 1.0701 1.0 Uiso 0.05 4

loop_
_atom_type_symbol
_atom_type_scat_dispersion_real
_atom_type_scat_dispersion_imag
_atom_type_scat_Cromer_Mann_a1
_atom_type_scat_Cromer_Mann_a2
_atom_type_scat_Cromer_Mann_a3
_atom_type_scat_Cromer_Mann_a4
_atom_type_scat_Cromer_Mann_b1
_atom_type_scat_Cromer_Mann_b2
_atom_type_scat_Cromer_Mann_b3
_atom_type_scat_Cromer_Mann_b4
_atom_type_scat_Cromer_Mann_c
_atom_type_scat_source
EU -7.718 11.276 24.6274 2.38790 19.0886 0.19420 13.7603 13.7546 2.92270 123.174 2.57450 International_Tables_Vol_C
C 0.017 0.009 2.31000 20.8439 1.02000 10.2075 1.58860 0.56870 0.86500 51.6512 0.21560 International_Tables_Vol_C
N 0.029 0.018 12.2126 0.00570 3.13220 9.89330 2.01250 28.9975 1.16630 0.58260 -11.529 International_Tables_Vol_C
O 0.047 0.032 3.04850 13.2771 2.28680 5.70110 1.54630 0.32390 0.86700 32.9089 0.25080 International_Tables_Vol_C
H 0.000 0.000 0.49300 10.5109 0.32291 26.1257 0.14019 3.14236 0.04081 57.7997 0.00304 International_Tables_Vol_C

loop_
_geom_angle_atom_site_label_1
_geom_angle_atom_site_label_2
_geom_angle_atom_site_label_3
_geom_angle
_geom_angle_site_symmetry_1
_geom_angle_site_symmetry_3
_geom_angle_publ_flag
N4 Eu N6 115(4) 1_555 1_555 n
N4 Eu N1 78(2) 1_555 1_555 n
N4 Eu N3 141.9(14) 1_555 1_555 n
N4 Eu N7 82(2) 1_555 1_555 n
N4 Eu N9 139.8(16) 1_555 1_555 n
N4 Eu O1 67(3) 1_555 1_555 n
N4 Eu O2 75(3) 1_555 1_555 n
N6 Eu N1 134.4(11) 1_555 1_555 n
N6 Eu N3 72.2(19) 1_555 1_555 n
N6 Eu N7 146(3) 1_555 1_555 n
N6 Eu N9 76(2) 1_555 1_555 n
N6 Eu O1 71.4(6) 1_555 1_555 n
N6 Eu O2 74.2(2) 1_555 1_555 n
N1 Eu N3 126(4) 1_555 1_555 n
N1 Eu N7 75.6(3) 1_555 1_555 n
N1 Eu N9 69.4(15) 1_555 1_555 n
N1 Eu O1 75.1(11) 1_555 1_555 n
N1 Eu O2 148(4) 1_555 1_555 n
N3 Eu N7 77(2) 1_555 1_555 n
N3 Eu N9 78(3) 1_555 1_555 n
N3 Eu O1 142(2) 1_555 1_555 n
N3 Eu O2 71.6(12) 1_555 1_555 n
N7 Eu N9 110(4) 1_555 1_555 n
N7 Eu O1 141(3) 1_555 1_555 n
N7 Eu O2 83.7(5) 1_555 1_555 n
N9 Eu O1 82.2(8) 1_555 1_555 n
N9 Eu O2 143(4) 1_555 1_555 n
O1 Eu O2 109(4) 1_555 1_555 n
N2 C1 N1 168 1_555 1_555 n
N2 C2 N3 170.0042(6) 1_555 -2_665 n
N5 C4 N6 174(15) 1_555 1_555 n
N5 C3 N4 175.66260(20) 1_555 -2_566 n
N8 C5 N7 169(3) 1_555 1_555 n
N8 C6 N9 162.3996(11) 1_555 2_446 n
C4 N5 C3 122(19) 1_555 1_555 n
Eu N4 C3 138.8365(19) 1_555 -2_665 n
Eu N6 C4 166.4(15) 1_555 1_555 n
C1 N2 C2 120 1_555 1_555 n
Eu N1 C1 166(2) 1_555 1_555 n
Eu N3 C2 159.5923(10) 1_555 -2_566 n
C5 N8 C6 118(2) 1_555 1_555 n
Eu N7 C5 162.8(15) 1_555 1_555 n
Eu N9 C6 149.7073(13) 1_555 2_456 n
H1 O1 H2 108 1_555 1_555 n
H3 O2 H4 104 1_555 1_555 n

loop_
_geom_bond_atom_site_label_1
_geom_bond_atom_site_label_2
_geom_bond_distance
_geom_bond_site_symmetry_2
_geom_bond_publ_flag
Eu N4 2.49(12) 1_555 n
Eu N6 2.63(2) 1_555 n
Eu N1 2.5742(13) 1_555 n
Eu N3 2.57(10) 1_555 n
Eu N7 2.522(18) 1_555 n
Eu N9 2.50(10) 1_555 n
Eu O1 2.41(7) 1_555 n
Eu O2 2.37(4) 1_555 n
C1 N2 1.2(4) 1_555 n
C1 N1 1.053(3) 1_555 n
C2 N2 1(2) 1_555 n
C2 N3 1.10443(5) -2_665 n
C4 N5 1.35(7) 1_555 n
C4 N6 1.058(3) 1_555 n
C3 N5 1.4(3) 1_555 n
C3 N4 1.07562(4) -2_566 n
C5 N8 1.39(2) 1_555 n
C5 N7 1.12(2) 1_555 n
C6 N8 1.28(3) 1_555 n
C6 N9 1.1024(4) 2_446 n
N5 C4 1.35(7) 1_555 n
N5 C3 1.4(3) 1_555 n
N4 Eu 2.49(12) 1_555 n
N4 C3 1.07562(4) -2_665 n
N6 Eu 2.63(2) 1_555 n
N6 C4 1.058(3) 1_555 n
N2 C1 1.2(4) 1_555 n
N2 C2 1(2) 1_555 n
N1 Eu 2.5742(13) 1_555 n
N1 C1 1.053(3) 1_555 n
N3 Eu 2.57(10) 1_555 n
N3 C2 1.10443(5) -2_566 n
N8 C5 1.39(2) 1_555 n
N8 C6 1.28(3) 1_555 n
N7 Eu 2.522(18) 1_555 n
N7 C5 1.12(2) 1_555 n
N9 Eu 2.50(10) 1_555 n
N9 C6 1.1024(4) 2_456 n
O1 Eu 2.41(7) 1_555 n
O1 H1 0.82 1_555 n
O1 H2 0.84 1_555 n
O2 Eu 2.37(4) 1_555 n
O2 H3 0.85 1_555 n
O2 H4 0.83 1_555 n
H1 O1 0.82 1_555 n
H2 O1 0.84 1_555 n
H3 O2 0.85 1_555 n
H4 O2 0.83 1_555 n
